data_7240579
loop_
_publ_author_name
'Colombo Dugoni, Greta'
'Baggioli, Alberto'
'Famulari, Antonino'
'Sacchetti, Alessandro'
'Mart\'i-Rujas, Javier'
'Mariani, Mario'
'Macerata, Elena'
'Mossini, Eros'
'Mele, Andrea'

_publ_section_title
;
 Structural properties of the chelating agent
 2,6-bis(1-(3-hydroxypropyl)-1,2,3-triazol-4-yl)pyridine: a combined XRD
 and DFT structural study
;
_journal_issue 33
_journal_name_full 'RSC Advances'
_journal_page_first 19629
_journal_page_last 19635
_journal_paper_doi 10.1039/D0RA04142D
_journal_volume 10
_journal_year 2020
_chemical_formula_sum 'C15 H19 N7 O2'
_chemical_formula_weight 329.37
_space_group_crystal_system orthorhombic
_space_group_IT_number 61
_space_group_name_Hall '-P 2ac 2ab'
_space_group_name_H-M_alt 'P b c a'
_atom_sites_solution_hydrogens mixed
_audit_creation_method SHELXL-2017/1
_audit_update_record
;
2020-02-14 deposited with the CCDC.	2020-05-14 downloaded from the CCDC.
;
_cell_angle_alpha 90
_cell_angle_beta 90
_cell_angle_gamma 90
_cell_formula_units_Z 8
_cell_length_a 19.985(3)
_cell_length_b 7.6989(10)
_cell_length_c 21.093(4)
_cell_measurement_reflns_used 1021
_cell_measurement_temperature 296(2)
_cell_measurement_theta_max 64.88
_cell_measurement_theta_min 4.19
_cell_volume 3245.4(9)
_computing_structure_refinement 'SHELXL-2017/1 (Sheldrick, 2017)'
_diffrn_ambient_temperature 296(2)
_diffrn_measured_fraction_theta_full 0.971
_diffrn_measured_fraction_theta_max 0.971
_diffrn_measurement_device_type 'Bruker APEX-II'
_diffrn_radiation_type CuK\a
_diffrn_radiation_wavelength 1.54178
_diffrn_reflns_av_R_equivalents 0.0256
_diffrn_reflns_av_unetI/netI 0.0271
_diffrn_reflns_Laue_measured_fraction_full 0.971
_diffrn_reflns_Laue_measured_fraction_max 0.971
_diffrn_reflns_limit_h_max 16
_diffrn_reflns_limit_h_min -22
_diffrn_reflns_limit_k_max 9
_diffrn_reflns_limit_k_min -9
_diffrn_reflns_limit_l_max 24
_diffrn_reflns_limit_l_min -23
_diffrn_reflns_number 9258
_diffrn_reflns_point_group_measured_fraction_full 0.971
_diffrn_reflns_point_group_measured_fraction_max 0.971
_diffrn_reflns_theta_full 66.072
_diffrn_reflns_theta_max 66.072
_diffrn_reflns_theta_min 4.192
_diffrn_source 'sealed tube'
_exptl_absorpt_coefficient_mu 0.784
_exptl_crystal_colour colorless
_exptl_crystal_density_diffrn 1.348
_exptl_crystal_description block
_exptl_crystal_F_000 1392
_exptl_crystal_size_max 0.200
_exptl_crystal_size_mid 0.200
_exptl_crystal_size_min 0.150
_refine_diff_density_max 0.156
_refine_diff_density_min -0.259
_refine_diff_density_rms 0.055
_refine_ls_extinction_method none
_refine_ls_goodness_of_fit_ref 1.061
_refine_ls_hydrogen_treatment mixed
_refine_ls_matrix_type full
_refine_ls_number_parameters 221
_refine_ls_number_reflns 2746
_refine_ls_number_restraints 1
_refine_ls_restrained_S_all 1.061
_refine_ls_R_factor_all 0.0459
_refine_ls_R_factor_gt 0.0405
_refine_ls_shift/su_max 0.001
_refine_ls_shift/su_mean 0.000
_refine_ls_structure_factor_coef Fsqd
_refine_ls_weighting_details 'w=1/[\s^2^(Fo^2^)+(0.0600P)^2^+0.3901P] where P=(Fo^2^+2Fc^2^)/3'
_refine_ls_weighting_scheme calc
_refine_ls_wR_factor_gt 0.1012
_refine_ls_wR_factor_ref 0.1062
_reflns_Friedel_coverage 0.000
_reflns_number_gt 2372
_reflns_number_total 2746
_reflns_threshold_expression 'I > 2\s(I)'
_cod_data_source_file d0ra04142d2.cif
_cod_data_source_block PTD
_cod_depositor_comments 'Adding full bibliography for 7240579.cif.'
_cod_original_cell_volume 3245.3(9)
_cod_database_code 7240579
_shelx_shelxl_version_number 2017/1
_shelx_space_group_comment
;
The symmetry employed for this shelxl refinement is uniquely defined
by the following loop, which should always be used as a source of
symmetry information in preference to the above space-group names.
They are only intended as comments.
;
_shelx_estimated_absorpt_t_min 0.859
_shelx_estimated_absorpt_t_max 0.891

loop_
_space_group_symop_operation_xyz
'x, y, z'
'x+1/2, -y+1/2, -z'
'-x, y+1/2, -z+1/2'
'-x+1/2, -y, z+1/2'
'-x, -y, -z'
'-x-1/2, y-1/2, z'
'x, -y-1/2, z-1/2'
'x-1/2, y, -z-1/2'

loop_
_atom_site_label
_atom_site_type_symbol
_atom_site_fract_x
_atom_site_fract_y
_atom_site_fract_z
_atom_site_U_iso_or_equiv
_atom_site_adp_type
_atom_site_occupancy
_atom_site_site_symmetry_order
_atom_site_calc_flag
_atom_site_refinement_flags_posn
_atom_site_refinement_flags_adp
_atom_site_refinement_flags_occupancy
_atom_site_disorder_assembly
_atom_site_disorder_group
N1 N 0.19701(6) 0.23353(16) 0.13298(6) 0.0460(3) Uani 1 1 d . . . . .
N4 N 0.41220(6) 0.13105(15) 0.18459(5) 0.0433(3) Uani 1 1 d . . . . .
N7 N 0.61125(6) 0.08964(17) 0.12115(6) 0.0500(3) Uani 1 1 d . . . . .
N5 N 0.58866(7) 0.06094(19) 0.21976(6) 0.0594(4) Uani 1 1 d . . . . .
N3 N 0.30088(6) 0.22840(18) 0.11029(6) 0.0514(3) Uani 1 1 d . . . . .
N2 N 0.24157(6) 0.26265(18) 0.08671(6) 0.0551(3) Uani 1 1 d . . . . .
O1 O 0.02302(6) 0.2564(2) 0.02052(6) 0.0825(5) Uani 1 1 d . . . . .
H1 H -0.015657 0.277319 0.010008 0.124 Uiso 1 1 calc R U . . .
C1 C 0.02308(8) 0.1348(3) 0.07072(8) 0.0621(4) Uani 1 1 d . . . . .
H1A H 0.001332 0.028279 0.057364 0.075 Uiso 1 1 calc R U . . .
H1B H -0.001204 0.181263 0.106747 0.075 Uiso 1 1 calc R U . . .
C2 C 0.09482(7) 0.0982(2) 0.08914(8) 0.0550(4) Uani 1 1 d . . . . .
H2A H 0.096287 0.000100 0.117959 0.066 Uiso 1 1 calc R U . . .
H2B H 0.120420 0.068323 0.051618 0.066 Uiso 1 1 calc R U . . .
C3 C 0.12545(7) 0.25472(19) 0.12058(7) 0.0502(4) Uani 1 1 d . . . . .
H3A H 0.118877 0.355371 0.093632 0.060 Uiso 1 1 calc R U . . .
H3B H 0.102533 0.276317 0.160346 0.060 Uiso 1 1 calc R U . . .
C4 C 0.22758(7) 0.1803(2) 0.18586(7) 0.0471(3) Uani 1 1 d . . . . .
H4 H 0.207664 0.151062 0.224253 0.057 Uiso 1 1 calc R U . . .
C5 C 0.29432(7) 0.17796(18) 0.17161(6) 0.0429(3) Uani 1 1 d . . . . .
C6 C 0.35146(7) 0.12613(17) 0.21133(6) 0.0429(3) Uani 1 1 d . . . . .
C10 C 0.46440(7) 0.07450(17) 0.21929(7) 0.0438(3) Uani 1 1 d . . . . .
C11 C 0.52983(7) 0.07627(18) 0.18762(7) 0.0460(3) Uani 1 1 d . . . . .
C12 C 0.54447(7) 0.0942(2) 0.12469(7) 0.0487(4) Uani 1 1 d . . . . .
H12 H 0.514368 0.106899 0.091389 0.058 Uiso 1 1 calc R U . . .
C13 C 0.65422(8) 0.1043(2) 0.06504(8) 0.0584(4) Uani 1 1 d . . . . .
H13A H 0.684395 0.201810 0.070525 0.070 Uiso 1 1 calc R U . . .
H13B H 0.626587 0.127560 0.028199 0.070 Uiso 1 1 calc R U . . .
C14 C 0.69478(8) -0.0584(2) 0.05333(8) 0.0626(4) Uani 1 1 d . . . . .
H14A H 0.724059 -0.039313 0.017319 0.075 Uiso 1 1 calc R U . . .
H14B H 0.722664 -0.080971 0.090051 0.075 Uiso 1 1 calc R U . . .
C15 C 0.65182(9) -0.2151(2) 0.04063(9) 0.0654(5) Uani 1 1 d . . . . .
H15A H 0.680471 -0.313754 0.031652 0.079 Uiso 1 1 calc R U . . .
H15B H 0.626170 -0.241903 0.078425 0.079 Uiso 1 1 calc R U . . .
N6 N 0.63839(7) 0.0695(2) 0.17919(7) 0.0619(4) Uani 1 1 d . . . . .
C7 C 0.34101(8) 0.0691(2) 0.27339(7) 0.0524(4) Uani 1 1 d . . . . .
H7 H 0.298328 0.069343 0.290971 0.063 Uiso 1 1 calc R U . . .
C8 C 0.39508(9) 0.0124(2) 0.30797(7) 0.0573(4) Uani 1 1 d . . . . .
H8 H 0.389347 -0.026429 0.349367 0.069 Uiso 1 1 calc R U . . .
C9 C 0.45771(8) 0.0136(2) 0.28095(7) 0.0529(4) Uani 1 1 d . . . . .
H9 H 0.494769 -0.025507 0.303466 0.064 Uiso 1 1 calc R U . . .
O2 O 0.60726(6) -0.19055(17) -0.01083(6) 0.0668(3) Uani 1 1 d D . . . .
H2C H 0.6293(11) -0.208(3) -0.0444(9) 0.103(8) Uiso 1 1 d D . . . .

loop_
_atom_site_aniso_label
_atom_site_aniso_U_11
_atom_site_aniso_U_22
_atom_site_aniso_U_33
_atom_site_aniso_U_23
_atom_site_aniso_U_13
_atom_site_aniso_U_12
N1 0.0360(6) 0.0553(7) 0.0468(6) -0.0022(5) 0.0050(5) 0.0030(5)
N4 0.0393(6) 0.0478(6) 0.0427(6) -0.0043(5) -0.0011(5) -0.0012(5)
N7 0.0376(6) 0.0617(7) 0.0507(7) -0.0061(6) -0.0043(5) 0.0029(5)
N5 0.0441(7) 0.0811(9) 0.0530(7) -0.0064(7) -0.0100(6) 0.0073(6)
N3 0.0373(6) 0.0716(8) 0.0453(7) 0.0060(6) 0.0038(5) 0.0011(5)
N2 0.0405(7) 0.0775(8) 0.0471(7) 0.0080(6) 0.0046(5) 0.0034(6)
O1 0.0454(7) 0.1286(12) 0.0735(8) 0.0427(8) -0.0063(6) -0.0103(7)
C1 0.0440(9) 0.0803(11) 0.0621(10) 0.0143(8) -0.0019(7) -0.0084(8)
C2 0.0451(8) 0.0577(9) 0.0622(9) -0.0014(7) 0.0002(7) 0.0034(7)
C3 0.0365(8) 0.0575(8) 0.0566(9) -0.0055(7) 0.0019(6) 0.0099(6)
C4 0.0412(8) 0.0594(8) 0.0406(7) 0.0003(6) 0.0062(6) 0.0016(6)
C5 0.0399(7) 0.0472(7) 0.0415(7) -0.0025(6) 0.0037(6) -0.0013(6)
C6 0.0410(7) 0.0448(7) 0.0429(7) -0.0050(6) 0.0009(6) -0.0020(6)
C10 0.0431(8) 0.0438(7) 0.0444(7) -0.0080(6) -0.0061(6) -0.0005(6)
C11 0.0391(8) 0.0501(8) 0.0488(8) -0.0080(6) -0.0083(6) 0.0024(6)
C12 0.0375(7) 0.0602(8) 0.0483(8) -0.0049(6) -0.0075(6) 0.0016(6)
C13 0.0425(8) 0.0682(10) 0.0643(10) -0.0009(8) 0.0048(7) -0.0048(7)
C14 0.0381(8) 0.0872(12) 0.0625(10) -0.0039(9) 0.0055(7) 0.0071(8)
C15 0.0604(11) 0.0673(10) 0.0686(10) 0.0045(8) 0.0180(9) 0.0109(8)
N6 0.0408(7) 0.0874(10) 0.0575(8) -0.0085(7) -0.0100(6) 0.0063(7)
C7 0.0500(9) 0.0633(9) 0.0440(7) -0.0007(7) 0.0049(6) -0.0024(7)
C8 0.0641(10) 0.0662(10) 0.0414(8) 0.0038(7) -0.0011(7) -0.0025(8)
C9 0.0564(9) 0.0564(8) 0.0459(8) -0.0026(6) -0.0092(7) 0.0017(7)
O2 0.0487(6) 0.0852(8) 0.0666(7) -0.0108(6) 0.0164(6) -0.0082(6)

loop_
_atom_type_symbol
_atom_type_description
_atom_type_scat_dispersion_real
_atom_type_scat_dispersion_imag
_atom_type_scat_source
C C 0.0181 0.0091 'International Tables Vol C Tables 4.2.6.8 and 6.1.1.4'
H H 0.0000 0.0000 'International Tables Vol C Tables 4.2.6.8 and 6.1.1.4'
N N 0.0311 0.0180 'International Tables Vol C Tables 4.2.6.8 and 6.1.1.4'
O O 0.0492 0.0322 'International Tables Vol C Tables 4.2.6.8 and 6.1.1.4'

loop_
_geom_angle_atom_site_label_1
_geom_angle_atom_site_label_2
_geom_angle_atom_site_label_3
_geom_angle
_geom_angle_site_symmetry_1
_geom_angle_site_symmetry_3
_geom_angle_publ_flag
C4 N1 N2 110.82(12) . . ?
C4 N1 C3 129.07(13) . . ?
N2 N1 C3 120.05(12) . . ?
C6 N4 C10 117.66(12) . . ?
C12 N7 N6 110.72(13) . . ?
C12 N7 C13 128.87(13) . . ?
N6 N7 C13 120.41(13) . . ?
N6 N5 C11 108.94(13) . . ?
N2 N3 C5 109.36(11) . . ?
N3 N2 N1 106.89(11) . . ?
O1 C1 C2 108.47(13) . . ?
C3 C2 C1 110.46(13) . . ?
N1 C3 C2 112.77(12) . . ?
N1 C4 C5 105.46(12) . . ?
N3 C5 C4 107.45(12) . . ?
N3 C5 C6 123.05(12) . . ?
C4 C5 C6 129.46(13) . . ?
N4 C6 C7 122.64(13) . . ?
N4 C6 C5 117.13(12) . . ?
C7 C6 C5 120.20(13) . . ?
N4 C10 C9 122.91(13) . . ?
N4 C10 C11 116.08(13) . . ?
C9 C10 C11 120.99(13) . . ?
N5 C11 C12 107.90(13) . . ?
N5 C11 C10 122.78(13) . . ?
C12 C11 C10 129.31(13) . . ?
N7 C12 C11 105.39(12) . . ?
N7 C13 C14 112.47(14) . . ?
C15 C14 C13 112.78(14) . . ?
O2 C15 C14 112.84(15) . . ?
N5 N6 N7 107.04(12) . . ?
C8 C7 C6 118.66(14) . . ?
C7 C8 C9 119.56(14) . . ?
C8 C9 C10 118.56(14) . . ?

loop_
_geom_bond_atom_site_label_1
_geom_bond_atom_site_label_2
_geom_bond_distance
_geom_bond_site_symmetry_2
_geom_bond_publ_flag
N1 C4 1.3362(19) . ?
N1 N2 1.3401(17) . ?
N1 C3 1.4629(18) . ?
N4 C6 1.3391(18) . ?
N4 C10 1.3465(18) . ?
N7 C12 1.3371(18) . ?
N7 N6 1.3480(18) . ?
N7 C13 1.4665(19) . ?
N5 N6 1.313(2) . ?
N5 C11 1.3622(18) . ?
N3 N2 1.3122(17) . ?
N3 C5 1.3570(18) . ?
O1 C1 1.414(2) . ?
C1 C2 1.512(2) . ?
C2 C3 1.506(2) . ?
C4 C5 1.367(2) . ?
C5 C6 1.4714(19) . ?
C6 C7 1.396(2) . ?
C10 C9 1.389(2) . ?
C10 C11 1.468(2) . ?
C11 C12 1.366(2) . ?
C13 C14 1.512(2) . ?
C14 C15 1.505(3) . ?
C15 O2 1.417(2) . ?
C7 C8 1.375(2) . ?
C8 C9 1.375(2) . ?
